data_4129286
loop_
_publ_author_name
'Do, Jean-Louis'
'Mottillo, Cristina'
'Tan, Davin'
'\<Strukil, Vjekoslav'
'Fri\<s\<ci\'c, Tomislav'

_publ_section_title
;
 Mechanochemical ruthenium-catalyzed olefin metathesis.
;
_journal_issue 7
_journal_name_full 'Journal of the American Chemical Society'
_journal_page_first 2476
_journal_page_last 2479
_journal_paper_doi 10.1021/jacs.5b00151
_journal_volume 137
_journal_year 2015
_chemical_formula_moiety C13H13N3O5
_chemical_formula_sum 'C13 H13 N3 O5'
_chemical_formula_weight 291.26
_space_group_crystal_system monoclinic
_space_group_IT_number 14
_space_group_name_Hall '-P 2ybc'
_space_group_name_H-M_alt 'P 1 21/c 1'
_atom_sites_solution_hydrogens geom
_audit_creation_method SHELXL-2014
_cell_angle_alpha 90
_cell_angle_beta 90.5260(10)
_cell_angle_gamma 90
_cell_formula_units_Z 4
_cell_length_a 9.3929(6)
_cell_length_b 6.9352(5)
_cell_length_c 21.3856(14)
_cell_measurement_temperature 296(2)
_cell_volume 1393.03(16)
_computing_structure_refinement 'SHELXL-2014 (Sheldrick, 2014)'
_diffrn_ambient_temperature 296(2)
_diffrn_measured_fraction_theta_full 0.999
_diffrn_measured_fraction_theta_max 0.999
_diffrn_radiation_type MoK\a
_diffrn_radiation_wavelength 0.71073
_diffrn_reflns_av_R_equivalents 0.0237
_diffrn_reflns_av_unetI/netI 0.0160
_diffrn_reflns_Laue_measured_fraction_full 0.999
_diffrn_reflns_Laue_measured_fraction_max 0.999
_diffrn_reflns_limit_h_max 11
_diffrn_reflns_limit_h_min -11
_diffrn_reflns_limit_k_max 8
_diffrn_reflns_limit_k_min -8
_diffrn_reflns_limit_l_max 26
_diffrn_reflns_limit_l_min -26
_diffrn_reflns_number 14651
_diffrn_reflns_point_group_measured_fraction_full 0.999
_diffrn_reflns_point_group_measured_fraction_max 0.999
_diffrn_reflns_theta_full 25.242
_diffrn_reflns_theta_max 26.372
_diffrn_reflns_theta_min 1.905
_exptl_absorpt_coefficient_mu 0.109
_exptl_absorpt_correction_type none
_exptl_crystal_colour colourless
_exptl_crystal_density_diffrn 1.389
_exptl_crystal_description prism
_exptl_crystal_F_000 608
_exptl_crystal_size_max 0.5
_exptl_crystal_size_mid 0.3
_exptl_crystal_size_min 0.2
_refine_diff_density_max 0.123
_refine_diff_density_min -0.159
_refine_diff_density_rms 0.031
_refine_ls_extinction_method none
_refine_ls_goodness_of_fit_ref 1.023
_refine_ls_hydrogen_treatment constr
_refine_ls_matrix_type full
_refine_ls_number_parameters 190
_refine_ls_number_reflns 2850
_refine_ls_number_restraints 49
_refine_ls_restrained_S_all 1.015
_refine_ls_R_factor_all 0.0523
_refine_ls_R_factor_gt 0.0372
_refine_ls_shift/su_max 0.001
_refine_ls_shift/su_mean 0.000
_refine_ls_structure_factor_coef Fsqd
_refine_ls_weighting_details 'w=1/[\s^2^(Fo^2^)+(0.0463P)^2^+0.2213P] where P=(Fo^2^+2Fc^2^)/3'
_refine_ls_weighting_scheme calc
_refine_ls_wR_factor_gt 0.0925
_refine_ls_wR_factor_ref 0.1032
_reflns_Friedel_coverage 0.000
_reflns_number_gt 2139
_reflns_number_total 2850
_reflns_threshold_expression 'I > 2\s(I)'
_cod_data_source_file ja5b00151_si_002.cif
_cod_data_source_block 5a
_cod_original_sg_symbol_H-M 'P 21/c'
_cod_database_code 4129286
_shelx_space_group_comment
;
The symmetry employed for this shelxl refinement is uniquely defined
by the following loop, which should always be used as a source of
symmetry information in preference to the above space-group names.
They are only intended as comments.
;
_shelxl_version_number 2014-3

loop_
_space_group_symop_operation_xyz
'x, y, z'
'-x, y+1/2, -z+1/2'
'-x, -y, -z'
'x, -y-1/2, z-1/2'

loop_
_atom_site_label
_atom_site_type_symbol
_atom_site_fract_x
_atom_site_fract_y
_atom_site_fract_z
_atom_site_U_iso_or_equiv
_atom_site_adp_type
_atom_site_occupancy
_atom_site_site_symmetry_order
_atom_site_calc_flag
_atom_site_refinement_flags_posn
_atom_site_refinement_flags_adp
O1 O 0.42385(12) 0.64009(17) 0.93731(5) 0.0776(4) Uani 1 1 d . U
N1 N 0.55936(12) 0.48713(17) 0.86604(5) 0.0540(3) Uani 1 1 d . U
O2 O 0.33394(14) -0.06108(18) 1.04544(5) 0.0778(3) Uani 1 1 d . U
O5 O -0.08514(14) 0.0733(2) 0.82593(7) 0.0882(4) Uani 1 1 d . U
O3 O 0.13687(14) -0.1819(2) 1.01079(6) 0.0893(4) Uani 1 1 d . U
N2 N 0.23620(15) -0.06893(19) 1.00762(6) 0.0628(3) Uani 1 1 d . U
N3 N 0.01630(16) 0.1768(2) 0.81586(7) 0.0718(4) Uani 1 1 d . U
C10 C 0.23684(14) 0.0684(2) 0.95507(6) 0.0516(3) Uani 1 1 d . U
C7 C 0.44639(16) 0.5006(2) 0.90341(6) 0.0550(3) Uani 1 1 d . U
C8 C 0.34080(15) 0.3369(2) 0.90328(6) 0.0517(3) Uani 1 1 d . U
C12 C 0.13100(15) 0.1860(2) 0.86325(6) 0.0552(4) Uani 1 1 d . U
C9 C 0.34199(14) 0.2063(2) 0.95251(6) 0.0530(3) Uani 1 1 d . U
H9 H 0.4126 0.2119 0.9832 0.064 Uiso 1 1 calc R U
C11 C 0.12862(15) 0.0552(2) 0.91141(7) 0.0547(4) Uani 1 1 d . U
H11 H 0.0575 -0.0376 0.9144 0.066 Uiso 1 1 calc R U
C13 C 0.23476(16) 0.3258(2) 0.85781(7) 0.0572(4) Uani 1 1 d . U
H13 H 0.2336 0.4111 0.8243 0.069 Uiso 1 1 calc R U
C6 C 0.59171(16) 0.3197(2) 0.82695(6) 0.0559(4) Uani 1 1 d . U
H6A H 0.5330 0.2119 0.8398 0.067 Uiso 1 1 calc R U
H6B H 0.6906 0.2836 0.8333 0.067 Uiso 1 1 calc R U
O4 O 0.02873(17) 0.2746(3) 0.76933(7) 0.1171(6) Uani 1 1 d . U
C3 C 0.66637(16) 0.6408(2) 0.86710(7) 0.0608(4) Uani 1 1 d . U
H3A H 0.6236 0.7586 0.8826 0.073 Uiso 1 1 calc R U
H3B H 0.6990 0.6646 0.8249 0.073 Uiso 1 1 calc R U
C5 C 0.56616(17) 0.3585(2) 0.75895(7) 0.0610(4) Uani 1 1 d . U
H5 H 0.4750 0.3959 0.7467 0.073 Uiso 1 1 calc R U
C2 C 0.79040(17) 0.5877(2) 0.90775(8) 0.0663(4) Uani 1 1 d . U
H2 H 0.7709 0.5394 0.9473 0.080 Uiso 1 1 calc R U
C4 C 0.6618(2) 0.3439(3) 0.71588(8) 0.0751(5) Uani 1 1 d . U
H4A H 0.7541 0.3068 0.7264 0.090 Uiso 1 1 calc R U
H4B H 0.6381 0.3704 0.6744 0.090 Uiso 1 1 calc R U
C1 C 0.9226(2) 0.6034(3) 0.89245(11) 0.0878(6) Uani 1 1 d . U
H1A H 0.9466 0.6510 0.8533 0.105 Uiso 1 1 calc R U
H1B H 0.9937 0.5670 0.9206 0.105 Uiso 1 1 calc R U

loop_
_atom_site_aniso_label
_atom_site_aniso_U_11
_atom_site_aniso_U_22
_atom_site_aniso_U_33
_atom_site_aniso_U_23
_atom_site_aniso_U_13
_atom_site_aniso_U_12
O1 0.0901(8) 0.0706(7) 0.0724(7) -0.0239(6) 0.0178(6) -0.0072(6)
N1 0.0599(7) 0.0486(6) 0.0537(6) -0.0023(5) 0.0063(5) -0.0047(5)
O2 0.0943(8) 0.0832(8) 0.0559(6) 0.0104(6) -0.0048(6) 0.0036(7)
O5 0.0711(8) 0.0879(9) 0.1053(10) -0.0065(7) -0.0206(7) -0.0059(7)
O3 0.0833(8) 0.0915(9) 0.0932(9) 0.0299(7) 0.0112(7) -0.0176(7)
N2 0.0681(8) 0.0669(8) 0.0537(7) 0.0058(6) 0.0109(6) 0.0052(7)
N3 0.0697(9) 0.0767(9) 0.0688(9) -0.0041(7) -0.0105(7) 0.0052(8)
C10 0.0545(8) 0.0565(8) 0.0440(7) 0.0000(6) 0.0109(6) 0.0059(6)
C7 0.0638(8) 0.0557(8) 0.0457(7) -0.0025(6) 0.0021(6) 0.0003(7)
C8 0.0537(8) 0.0564(8) 0.0452(7) -0.0040(6) 0.0076(6) 0.0037(6)
C12 0.0531(8) 0.0620(9) 0.0506(8) -0.0051(6) -0.0001(6) 0.0074(7)
C9 0.0530(8) 0.0622(9) 0.0439(7) -0.0037(6) 0.0047(6) 0.0050(7)
C11 0.0507(7) 0.0571(8) 0.0563(8) -0.0054(6) 0.0106(6) 0.0022(6)
C13 0.0639(9) 0.0591(9) 0.0487(8) 0.0020(6) 0.0047(6) 0.0048(7)
C6 0.0610(8) 0.0501(8) 0.0569(8) -0.0014(6) 0.0103(7) -0.0018(6)
O4 0.1180(12) 0.1495(14) 0.0832(9) 0.0377(10) -0.0387(8) -0.0235(10)
C3 0.0674(9) 0.0529(8) 0.0621(9) 0.0003(7) 0.0032(7) -0.0070(7)
C5 0.0659(9) 0.0591(9) 0.0581(9) -0.0060(7) 0.0010(7) -0.0057(7)
C2 0.0696(10) 0.0618(9) 0.0674(10) -0.0090(8) 0.0016(8) -0.0064(8)
C4 0.0867(12) 0.0812(12) 0.0576(9) -0.0021(8) 0.0093(8) -0.0171(9)
C1 0.0781(12) 0.0767(12) 0.1086(15) -0.0120(11) -0.0046(11) -0.0104(10)

loop_
_atom_type_symbol
_atom_type_description
_atom_type_scat_dispersion_real
_atom_type_scat_dispersion_imag
_atom_type_scat_source
C C 0.0033 0.0016 'International Tables Vol C Tables 4.2.6.8 and 6.1.1.4'
H H 0.0000 0.0000 'International Tables Vol C Tables 4.2.6.8 and 6.1.1.4'
N N 0.0061 0.0033 'International Tables Vol C Tables 4.2.6.8 and 6.1.1.4'
O O 0.0106 0.0060 'International Tables Vol C Tables 4.2.6.8 and 6.1.1.4'

loop_
_geom_angle_atom_site_label_1
_geom_angle_atom_site_label_2
_geom_angle_atom_site_label_3
_geom_angle
C7 N1 C6 124.50(12)
C7 N1 C3 119.20(12)
C6 N1 C3 116.09(11)
O2 N2 O3 124.28(14)
O2 N2 C10 117.96(13)
O3 N2 C10 117.75(14)
O4 N3 O5 123.98(16)
O4 N3 C12 117.75(15)
O5 N3 C12 118.27(15)
C9 C10 C11 123.01(13)
C9 C10 N2 119.18(13)
C11 C10 N2 117.78(13)
O1 C7 N1 123.35(14)
O1 C7 C8 118.50(13)
N1 C7 C8 118.15(12)
C13 C8 C9 119.72(13)
C13 C8 C7 120.73(13)
C9 C8 C7 119.28(13)
C11 C12 C13 122.93(14)
C11 C12 N3 118.08(14)
C13 C12 N3 118.99(14)
C10 C9 C8 118.86(13)
C12 C11 C10 116.61(13)
C12 C13 C8 118.86(14)
N1 C6 C5 112.32(12)
N1 C3 C2 111.17(13)
C4 C5 C6 124.78(16)
C1 C2 C3 125.35(18)

loop_
_geom_bond_atom_site_label_1
_geom_bond_atom_site_label_2
_geom_bond_distance
O1 C7 1.2284(17)
N1 C7 1.3375(18)
N1 C6 1.4644(17)
N1 C3 1.4649(18)
O2 N2 1.2190(17)
O5 N3 1.2138(18)
O3 N2 1.2206(17)
N2 C10 1.4733(18)
N3 O4 1.2108(19)
N3 C12 1.474(2)
C10 C9 1.376(2)
C10 C11 1.377(2)
C7 C8 1.508(2)
C8 C13 1.388(2)
C8 C9 1.3886(19)
C12 C11 1.373(2)
C12 C13 1.381(2)
C6 C5 1.496(2)
C3 C2 1.493(2)
C5 C4 1.297(2)
C2 C1 1.291(2)
